data_4038985
loop_
_publ_author_name
'Faoro, Eliandro'
'de Oliveira, Gelson Manzoni'
'Lang, Ernesto Schulz'
'Pereira, Cesar Bicca'

_publ_section_title
;
 Synthesis and structural features of new aryltellurenyl iodides
;
_journal_issue 10-11
_journal_name_full 'Journal of Organometallic Chemistry'
_journal_page_first 1480
_journal_page_last 1486
_journal_paper_doi 10.1016/j.jorganchem.2010.03.004
_journal_volume 695
_journal_year 2010
_chemical_formula_moiety 'C10 H13 I6 Te, C5 H6 N'
_chemical_formula_sum 'C15 H19 I6 N Te'
_chemical_formula_weight 1102.31
_chemical_name_common '[(RTeI3)(I3)](PyH)'
_chemical_name_systematic
;
 &#x0091;(pyridonium) 2,3,5,6-tetramethylphenyltellurium tri-iodine . tri-iodide&#x0092;
;
_space_group_IT_number 14
_space_group_name_Hall '-P 2yn'
_space_group_name_H-M_alt 'P 1 21/n 1'
_symmetry_cell_setting monoclinic
_symmetry_space_group_name_Hall '-P 2yn'
_symmetry_space_group_name_H-M 'P 1 21/n 1'
_atom_sites_solution_hydrogens geom
_atom_sites_solution_primary direct
_atom_sites_solution_secondary difmap
_audit_conform_dict_location ftp://ftp.iucr.org/pub/cif_core.dic
_audit_conform_dict_name cif_core.dic
_audit_conform_dict_version 2.3
_audit_creation_date 2009-12-03T15:35:15-00:00
_audit_creation_method 'WinGX routine CIF_UPDATE'
_cell_angle_alpha 90
_cell_angle_beta 102.702(3)
_cell_angle_gamma 90
_cell_formula_units_Z 4
_cell_length_a 12.082(3)
_cell_length_b 8.861(2)
_cell_length_c 24.180(5)
_cell_measurement_reflns_used 2744
_cell_measurement_temperature 170(2)
_cell_measurement_theta_max 24.87
_cell_measurement_theta_min 2.78
_cell_volume 2525.3(10)
_computing_cell_refinement 'Bruker SAINT'
_computing_data_collection 'Bruker APEX II/BIS/COSMO'
_computing_data_reduction 'Bruker SADABS'
_computing_molecular_graphics 'CRYSTAL IMPACT DIAMOND 3'
_computing_publication_material 'WINGX publication routines (Farrugia, 1999)'
_computing_structure_refinement 'SHELXL-97 (Sheldrick, 1997)'
_computing_structure_solution 'Bruker SHELXS-97 (Sheldrick, 1997)'
_diffrn_ambient_temperature 170(2)
_diffrn_measured_fraction_theta_full 0.996
_diffrn_measured_fraction_theta_max 0.996
_diffrn_measurement_device_type 'Bruker APEX-II CCD'
_diffrn_measurement_method '\f and \w scans'
_diffrn_radiation_monochromator graphite
_diffrn_radiation_type MoK\a
_diffrn_radiation_wavelength 0.71073
_diffrn_reflns_av_R_equivalents 0.0814
_diffrn_reflns_av_unetI/netI 0.0886
_diffrn_reflns_limit_h_max 14
_diffrn_reflns_limit_h_min -14
_diffrn_reflns_limit_k_max 10
_diffrn_reflns_limit_k_min -10
_diffrn_reflns_limit_l_max 29
_diffrn_reflns_limit_l_min -29
_diffrn_reflns_number 17935
_diffrn_reflns_theta_full 26.12
_diffrn_reflns_theta_max 26.12
_diffrn_reflns_theta_min 2.09
_exptl_absorpt_coefficient_mu 8.512
_exptl_absorpt_correction_T_max 0.610
_exptl_absorpt_correction_T_min 0.504
_exptl_absorpt_correction_type gaussian
_exptl_absorpt_process_details SADABS
_exptl_crystal_colour black
_exptl_crystal_density_diffrn 2.899
_exptl_crystal_density_meas 2.899
_exptl_crystal_density_method 'not measured'
_exptl_crystal_description block
_exptl_crystal_F_000 1944
_exptl_crystal_size_max 0.203
_exptl_crystal_size_mid 0.068
_exptl_crystal_size_min 0.058
_refine_diff_density_max 3.89
_refine_diff_density_min -1.489
_refine_diff_density_rms 0.263
_refine_ls_extinction_method none
_refine_ls_goodness_of_fit_ref 1.016
_refine_ls_hydrogen_treatment constr
_refine_ls_matrix_type full
_refine_ls_number_parameters 209
_refine_ls_number_reflns 4995
_refine_ls_number_restraints 0
_refine_ls_restrained_S_all 1.016
_refine_ls_R_factor_all 0.1489
_refine_ls_R_factor_gt 0.0601
_refine_ls_shift/su_max 0
_refine_ls_shift/su_mean 0
_refine_ls_structure_factor_coef Fsqd
_refine_ls_weighting_details 'calc w=1/[\s^2^(Fo^2^)+(0.0907P)^2^+0.0000P] where P=(Fo^2^+2Fc^2^)/3'
_refine_ls_weighting_scheme calc
_refine_ls_wR_factor_gt 0.1445
_refine_ls_wR_factor_ref 0.1924
_reflns_number_gt 2469
_reflns_number_total 5014
_reflns_threshold_expression >2sigma(I)
_cod_data_source_file JOC-2010-695-1480.cif
_cod_data_source_block comp-4
_cod_depositor_comments
;
The following automatic conversions were performed:

data item '_symmetry_cell_setting' value 'Monoclinic' was changed to
'monoclinic' in accordance with the built-in table derived from the
CIF Core dictionary named 'cif_core.dic' version 2.4.5 last updated
on 2014-11-21.

Automatic conversion script
Id: cif_fix_values 8738 2021-04-28 16:35:53Z antanas 
;
_cod_original_sg_symbol_Hall -P2yn
_cod_original_sg_symbol_H-M P2(1)/n
_cod_database_code 4038985

loop_
_symmetry_equiv_pos_as_xyz
'x, y, z'
'-x+1/2, y+1/2, -z+1/2'
'-x, -y, -z'
'x-1/2, -y-1/2, z-1/2'

loop_
_atom_site_label
_atom_site_type_symbol
_atom_site_fract_x
_atom_site_fract_y
_atom_site_fract_z
_atom_site_U_iso_or_equiv
_atom_site_adp_type
_atom_site_occupancy
_atom_site_symmetry_multiplicity
_atom_site_calc_flag
_atom_site_refinement_flags
_atom_site_disorder_assembly
_atom_site_disorder_group
I5 I 0.22171(10) 0.79233(18) 0.50326(5) 0.0558(4) Uani 1 1 d . . .
I4 I -0.03608(10) 0.81739(19) 0.46106(5) 0.0612(5) Uani 1 1 d . . .
Te1 Te 0.00451(10) 0.21259(18) 0.36972(4) 0.0552(4) Uani 1 1 d . . .
I6 I 0.45788(10) 0.77303(17) 0.54240(6) 0.0574(4) Uani 1 1 d . . .
I3 I -0.02038(10) 0.51346(18) 0.40715(5) 0.0584(5) Uani 1 1 d . . .
I2 I 0.23820(10) 0.2177(2) 0.41726(5) 0.0671(5) Uani 1 1 d . . .
I1 I -0.24412(11) 0.2192(2) 0.30385(6) 0.0822(6) Uani 1 1 d . . .
C17 C 0.0198(16) -0.104(3) 0.3070(8) 0.069(7) Uani 1 1 d . . .
H17A H 0.0277 -0.1965 0.2876 0.104 Uiso 1 1 calc R . .
H17B H -0.0568 -0.0945 0.3117 0.104 Uiso 1 1 calc R . .
H17C H 0.0709 -0.1041 0.3435 0.104 Uiso 1 1 calc R . .
C26 C -0.1584(14) 0.375(2) 0.1218(7) 0.047(5) Uani 1 1 d . . .
H26 H -0.1535 0.4797 0.1247 0.057 Uiso 1 1 calc R . .
C12 C 0.0475(13) 0.028(3) 0.2724(7) 0.048(5) Uani 1 1 d . . .
C13 C 0.0840(17) -0.002(2) 0.2224(7) 0.048(5) Uani 1 1 d . . .
C25 C -0.1381(14) 0.302(2) 0.0743(7) 0.048(5) Uani 1 1 d . . .
H25 H -0.1268 0.3573 0.0433 0.058 Uiso 1 1 calc R . .
N21 N -0.1858(14) 0.292(3) 0.1640(7) 0.073(6) Uani 1 1 d . . .
H21 H -0.204 0.3361 0.1924 0.088 Uiso 1 1 calc R . .
C15 C 0.1076(18) 0.262(3) 0.2046(8) 0.061(6) Uani 1 1 d . . .
C11 C 0.0450(14) 0.179(3) 0.2873(7) 0.060(7) Uani 1 1 d . . .
C23 C -0.1626(14) 0.074(3) 0.1175(8) 0.055(5) Uani 1 1 d . . .
H23 H -0.1663 -0.031 0.1162 0.066 Uiso 1 1 calc R . .
C16 C 0.0755(15) 0.297(3) 0.2573(7) 0.049(5) Uani 1 1 d . . .
C18 C 0.0917(18) -0.156(3) 0.2026(9) 0.086(9) Uani 1 1 d . . .
H18A H 0.1177 -0.1548 0.1679 0.128 Uiso 1 1 calc R . .
H18B H 0.0182 -0.2027 0.1962 0.128 Uiso 1 1 calc R . .
H18C H 0.1441 -0.2122 0.2307 0.128 Uiso 1 1 calc R . .
C24 C -0.1349(14) 0.150(2) 0.0740(7) 0.044(5) Uani 1 1 d . . .
H24 H -0.1141 0.0984 0.0444 0.053 Uiso 1 1 calc R . .
C20 C 0.0688(19) 0.463(3) 0.2735(9) 0.080(8) Uani 1 1 d . . .
H20A H 0.0944 0.5251 0.2463 0.121 Uiso 1 1 calc R . .
H20B H 0.1161 0.4797 0.3104 0.121 Uiso 1 1 calc R . .
H20C H -0.0083 0.4882 0.2739 0.121 Uiso 1 1 calc R . .
C14 C 0.1148(14) 0.119(3) 0.1918(7) 0.054(6) Uani 1 1 d . . .
H14 H 0.1427 0.0961 0.1599 0.065 Uiso 1 1 calc R . .
C19 C 0.1411(16) 0.384(3) 0.1682(8) 0.065(6) Uani 1 1 d . . .
H19A H 0.1302 0.4806 0.1838 0.097 Uiso 1 1 calc R . .
H19B H 0.095 0.3762 0.1305 0.097 Uiso 1 1 calc R . .
H19C H 0.2194 0.3715 0.167 0.097 Uiso 1 1 calc R . .
C22 C -0.1846(15) 0.146(3) 0.1619(7) 0.045(5) Uani 1 1 d . . .
H22 H -0.1994 0.0908 0.1921 0.054 Uiso 1 1 calc R . .

loop_
_atom_site_aniso_label
_atom_site_aniso_U_11
_atom_site_aniso_U_22
_atom_site_aniso_U_33
_atom_site_aniso_U_23
_atom_site_aniso_U_13
_atom_site_aniso_U_12
I5 0.0386(7) 0.0962(12) 0.0355(6) 0.0030(7) 0.0142(5) 0.0035(7)
I4 0.0352(7) 0.1206(14) 0.0303(6) 0.0000(7) 0.0122(5) 0.0119(8)
Te1 0.0309(6) 0.1141(13) 0.0226(5) -0.0021(6) 0.0105(4) -0.0046(7)
I6 0.0330(6) 0.0839(11) 0.0576(8) 0.0099(7) 0.0147(6) 0.0023(7)
I3 0.0315(6) 0.1142(13) 0.0309(6) -0.0007(7) 0.0100(5) -0.0001(7)
I2 0.0323(6) 0.1398(15) 0.0302(6) 0.0023(7) 0.0092(5) 0.0007(8)
I1 0.0374(7) 0.1717(18) 0.0395(7) -0.0133(9) 0.0126(6) -0.0038(9)
C17 0.052(13) 0.10(2) 0.058(13) -0.007(13) 0.022(10) -0.022(13)
C26 0.041(10) 0.064(15) 0.034(9) 0.006(9) 0.002(8) -0.015(10)
C12 0.018(8) 0.096(18) 0.026(9) -0.008(10) -0.006(6) -0.013(10)
C13 0.065(13) 0.057(14) 0.025(9) -0.010(9) 0.012(8) 0.001(11)
C25 0.039(10) 0.070(17) 0.040(10) 0.017(10) 0.015(8) 0.018(11)
N21 0.053(11) 0.121(19) 0.048(10) 0.012(12) 0.017(8) 0.005(13)
C15 0.050(12) 0.09(2) 0.038(11) 0.028(12) 0.010(9) -0.015(13)
C11 0.028(9) 0.13(2) 0.023(9) -0.015(11) 0.009(7) -0.022(12)
C23 0.032(10) 0.082(17) 0.051(11) 0.012(11) 0.011(9) 0.007(11)
C16 0.033(10) 0.078(17) 0.040(10) 0.008(10) 0.014(8) -0.005(11)
C18 0.047(13) 0.16(3) 0.053(13) 0.012(16) 0.021(10) 0.008(15)
C24 0.042(10) 0.057(15) 0.038(10) 0.000(9) 0.017(8) 0.002(10)
C20 0.078(16) 0.11(2) 0.063(14) 0.035(14) 0.042(13) -0.005(16)
C14 0.024(9) 0.11(2) 0.033(10) 0.019(12) 0.016(7) 0.017(12)
C19 0.054(13) 0.094(19) 0.050(12) -0.001(12) 0.019(10) -0.010(13)
C22 0.036(10) 0.067(15) 0.031(9) 0.010(10) 0.006(7) 0.015(11)

loop_
_atom_type_symbol
_atom_type_description
_atom_type_scat_dispersion_real
_atom_type_scat_dispersion_imag
_atom_type_scat_source
C C 0.0033 0.0016 'International Tables Vol C Tables 4.2.6.8 and 6.1.1.4'
H H 0 0 'International Tables Vol C Tables 4.2.6.8 and 6.1.1.4'
N N 0.0061 0.0033 'International Tables Vol C Tables 4.2.6.8 and 6.1.1.4'
Te Te -0.5308 1.6751 'International Tables Vol C Tables 4.2.6.8 and 6.1.1.4'
I I -0.4742 1.8119 'International Tables Vol C Tables 4.2.6.8 and 6.1.1.4'

loop_
_geom_angle_atom_site_label_1
_geom_angle_atom_site_label_2
_geom_angle_atom_site_label_3
_geom_angle
_geom_angle_site_symmetry_1
_geom_angle_site_symmetry_3
I6 I5 I4 179.30(7) . .
I3 I4 I5 85.60(5) . .
C11 Te1 I2 88.2(4) . .
C11 Te1 I3 118.6(7) . .
I2 Te1 I3 91.25(6) . .
C11 Te1 I1 85.3(4) . .
I2 Te1 I1 172.93(5) . .
I3 Te1 I1 89.28(6) . .
Te1 I3 I4 173.07(6) . .
C12 C17 H17A 109.5 . .
C12 C17 H17B 109.5 . .
H17A C17 H17B 109.5 . .
C12 C17 H17C 109.5 . .
H17A C17 H17C 109.5 . .
H17B C17 H17C 109.5 . .
N21 C26 C25 119(2) . .
N21 C26 H26 120.5 . .
C25 C26 H26 120.5 . .
C11 C12 C13 116.0(18) . .
C11 C12 C17 125.5(17) . .
C13 C12 C17 118(2) . .
C14 C13 C12 118.6(19) . .
C14 C13 C18 120.2(18) . .
C12 C13 C18 121.3(19) . .
C24 C25 C26 118.8(17) . .
C24 C25 H25 120.6 . .
C26 C25 H25 120.6 . .
C22 N21 C26 120.4(19) . .
C22 N21 H21 119.8 . .
C26 N21 H21 119.8 . .
C14 C15 C16 117.2(18) . .
C14 C15 C19 121(2) . .
C16 C15 C19 122(2) . .
C16 C11 C12 125.0(17) . .
C16 C11 Te1 121.7(17) . .
C12 C11 Te1 113.0(14) . .
C22 C23 C24 121(2) . .
C22 C23 H23 119.5 . .
C24 C23 H23 119.5 . .
C11 C16 C15 118(2) . .
C11 C16 C20 124.2(18) . .
C15 C16 C20 118.0(18) . .
C13 C18 H18A 109.5 . .
C13 C18 H18B 109.5 . .
H18A C18 H18B 109.5 . .
C13 C18 H18C 109.5 . .
H18A C18 H18C 109.5 . .
H18B C18 H18C 109.5 . .
C25 C24 C23 118.8(18) . .
C25 C24 H24 120.6 . .
C23 C24 H24 120.6 . .
C16 C20 H20A 109.5 . .
C16 C20 H20B 109.5 . .
H20A C20 H20B 109.5 . .
C16 C20 H20C 109.5 . .
H20A C20 H20C 109.5 . .
H20B C20 H20C 109.5 . .
C15 C14 C13 125.3(17) . .
C15 C14 H14 117.3 . .
C13 C14 H14 117.3 . .
C15 C19 H19A 109.5 . .
C15 C19 H19B 109.5 . .
H19A C19 H19B 109.5 . .
C15 C19 H19C 109.5 . .
H19A C19 H19C 109.5 . .
H19B C19 H19C 109.5 . .
N21 C22 C23 121(2) . .
N21 C22 H22 119.3 . .
C23 C22 H22 119.3 . .

loop_
_geom_bond_atom_site_label_1
_geom_bond_atom_site_label_2
_geom_bond_distance
_geom_bond_site_symmetry_2
I5 I6 2.8069(18) .
I5 I4 3.0651(17) .
I4 I3 3.016(2) .
Te1 C11 2.175(16) .
Te1 I2 2.8050(17) .
Te1 I3 2.853(2) .
Te1 I1 3.0757(18) .
C17 C12 1.52(3) .
C17 H17A 0.96 .
C17 H17B 0.96 .
C17 H17C 0.96 .
C26 N21 1.36(2) .
C26 C25 1.38(2) .
C26 H26 0.93 .
C12 C11 1.39(3) .
C12 C13 1.40(2) .
C13 C14 1.40(3) .
C13 C18 1.45(3) .
C25 C24 1.35(3) .
C25 H25 0.93 .
N21 C22 1.29(2) .
N21 H21 0.86 .
C15 C14 1.31(3) .
C15 C16 1.44(3) .
C15 C19 1.50(3) .
C11 C16 1.37(3) .
C23 C22 1.33(2) .
C23 C24 1.35(2) .
C23 H23 0.93 .
C16 C20 1.53(3) .
C18 H18A 0.96 .
C18 H18B 0.96 .
C18 H18C 0.96 .
C24 H24 0.93 .
C20 H20A 0.96 .
C20 H20B 0.96 .
C20 H20C 0.96 .
C14 H14 0.93 .
C19 H19A 0.96 .
C19 H19B 0.96 .
C19 H19C 0.96 .
C22 H22 0.93 .
